data_4313758
loop_
_publ_author_name
'Reyes Garc\'ia-Zarracino'
'Jes\'us Ramos-Qui\~nones'
'Herbert H\"opfl'

_publ_section_title
;
 Self-Assembly of Dialkyltin(IV) Moieties and Aromatic Dicarboxylates to
 Complexes with a Polymeric or a Discrete Trinuclear Macrocyclic Structure
 in the Solid State and a Mixture of Fast Interchanging Cyclooligomeric
 Structures in Solution
;
_journal_name_full 'Inorganic Chemistry'
_journal_page_first 3835
_journal_page_last 3845
_journal_paper_doi 10.1021/ic026270v
_journal_volume 42
_journal_year 2003
_chemical_formula_moiety C48H66O12Sn3
_chemical_formula_sum 'C60 H78 O12 Sn3'
_chemical_formula_weight 1347.29
_chemical_melting_point 327.0(10)
_chemical_name_common Tris(di-n-butyltin-1,3-benzenedicarboxylate)
_chemical_name_systematic
; 
 ? 
;
_space_group_IT_number 14
_symmetry_cell_setting monoclinic
_symmetry_space_group_name_Hall '-P 2yn'
_symmetry_space_group_name_H-M 'P 1 21/n 1'
_atom_sites_solution_hydrogens geom
_atom_sites_solution_primary direct
_atom_sites_solution_secondary difmap
_audit_creation_method SHELXL-97
_cell_angle_alpha 90.00
_cell_angle_beta 103.078(2)
_cell_angle_gamma 90.00
_cell_formula_units_Z 4
_cell_length_a 13.5232(16)
_cell_length_b 26.670(3)
_cell_length_c 17.996(2)
_cell_measurement_temperature 293(2)
_cell_volume 6322.2(12)
_computing_cell_refinement 'Bruker SMART'
_computing_data_collection 'Bruker SMART'
_computing_data_reduction 'Bruker SHELXTL'
_computing_molecular_graphics 'Bruker SHELXTL'
_computing_publication_material 'Bruker SHELXTL'
_computing_structure_refinement 'SHELXL-97 (Sheldrick, 1997)'
_computing_structure_solution 'SHELXS-97 (Sheldrick, 1990)'
_diffrn_ambient_temperature 293(2)
_diffrn_measured_fraction_theta_full 0.999
_diffrn_measured_fraction_theta_max 0.999
_diffrn_measurement_device_type 'CCD area detector'
_diffrn_measurement_method 'phi and omega scans'
_diffrn_radiation_monochromator graphite
_diffrn_radiation_source 'fine-focus sealed tube'
_diffrn_radiation_type MoK\a
_diffrn_radiation_wavelength 0.71073
_diffrn_reflns_av_R_equivalents 0.1133
_diffrn_reflns_av_sigmaI/netI 0.1194
_diffrn_reflns_limit_h_max 15
_diffrn_reflns_limit_h_min -16
_diffrn_reflns_limit_k_max 31
_diffrn_reflns_limit_k_min -31
_diffrn_reflns_limit_l_max 21
_diffrn_reflns_limit_l_min -21
_diffrn_reflns_number 45917
_diffrn_reflns_theta_full 25.00
_diffrn_reflns_theta_max 25.00
_diffrn_reflns_theta_min 1.39
_exptl_absorpt_coefficient_mu 1.231
_exptl_absorpt_correction_type none
_exptl_crystal_colour colourless
_exptl_crystal_density_diffrn 1.416
_exptl_crystal_density_method 'not measured'
_exptl_crystal_description plate
_exptl_crystal_F_000 2736
_exptl_crystal_size_max 0.11
_exptl_crystal_size_mid 0.41
_exptl_crystal_size_min 0.48
_refine_diff_density_max 1.252
_refine_diff_density_min -0.405
_refine_diff_density_rms 0.118
_refine_ls_extinction_coef 0.00000(3)
_refine_ls_extinction_expression Fc^*^=kFc[1+0.001xFc^2^\l^3^/sin(2\q)]^-1/4^
_refine_ls_extinction_method SHELXL
_refine_ls_goodness_of_fit_ref 0.799
_refine_ls_hydrogen_treatment mixed
_refine_ls_matrix_type full
_refine_ls_number_parameters 653
_refine_ls_number_reflns 11130
_refine_ls_number_restraints 30
_refine_ls_restrained_S_all 0.812
_refine_ls_R_factor_all 0.1594
_refine_ls_R_factor_gt 0.0580
_refine_ls_shift/su_max 15.000
_refine_ls_shift/su_mean 0.063
_refine_ls_structure_factor_coef Fsqd
_refine_ls_weighting_details 'calc w=1/[\s^2^(Fo^2^)+(0.0657P)^2^+0.0000P] where P=(Fo^2^+2Fc^2^)/3'
_refine_ls_weighting_scheme calc
_refine_ls_wR_factor_gt 0.1276
_refine_ls_wR_factor_ref 0.1548
_reflns_number_gt 4009
_reflns_number_total 11130
_reflns_threshold_expression >2sigma(I)
_cod_data_source_file ic026270vsi20021214_073513_3.cif
_cod_data_source_block reyezeim
_cod_depositor_comments
;
The following automatic conversions were performed:
'_symmetry_cell_setting' value 'Monoclinic' changed to 'monoclinic'
according to '/home/adriana/struct/CIF-dictionaries/cif_core.dic'
dictionary named 'cif_core.dic' version 2.4.1 from 2010-06-29.

Automatic conversion script
Id: cif_fix_enum 1555 2011-01-17 13:19:09Z saulius 

The following automatic conversions were performed:

'_chemical_melting_point' value '326-328' was changed to '327.0(10)'
- the average value was taken and precision was estimated.

Automatic conversion script
Id: cif_fix_values 1569 2011-02-09 13:29:24Z adriana 
;
_cod_original_cell_volume 6322.1(13)
_cod_database_code 4313758

loop_
_symmetry_equiv_pos_as_xyz
'x, y, z'
'-x+1/2, y+1/2, -z+1/2'
'-x, -y, -z'
'x-1/2, -y-1/2, z-1/2'

loop_
_atom_site_label
_atom_site_type_symbol
_atom_site_fract_x
_atom_site_fract_y
_atom_site_fract_z
_atom_site_U_iso_or_equiv
_atom_site_adp_type
_atom_site_occupancy
_atom_site_symmetry_multiplicity
_atom_site_calc_flag
_atom_site_refinement_flags
_atom_site_disorder_assembly
_atom_site_disorder_group
Sn1 Sn -0.23512(4) 0.01021(2) 0.48553(4) 0.0845(2) Uani 1 1 d . . .
Sn2 Sn 0.30627(4) 0.17545(2) 0.76824(4) 0.0860(3) Uani 1 1 d . . .
Sn3 Sn 0.29489(4) -0.16184(2) 0.77217(4) 0.0823(2) Uani 1 1 d . . .
O1 O -0.1276(4) 0.0625(2) 0.5404(3) 0.0843(17) Uani 1 1 d . . .
O2 O -0.2590(5) 0.1057(2) 0.4752(4) 0.111(2) Uani 1 1 d . . .
O3 O 0.1692(4) 0.1515(2) 0.6922(3) 0.0900(18) Uani 1 1 d . . .
O4 O 0.1707(4) 0.2341(2) 0.6974(4) 0.101(2) Uani 1 1 d . . .
O5 O 0.3394(4) 0.09759(17) 0.7828(3) 0.0903(18) Uani 1 1 d . . .
O6 O 0.4634(4) 0.1399(2) 0.8554(3) 0.101(2) Uani 1 1 d . . .
O7 O 0.3328(4) -0.08483(17) 0.7876(4) 0.0867(18) Uani 1 1 d . . .
O8 O 0.4533(4) -0.1284(2) 0.8612(3) 0.0963(19) Uani 1 1 d . . .
O9 O 0.1604(4) -0.1363(2) 0.6966(3) 0.0898(18) Uani 1 1 d . . .
O10 O 0.1570(4) -0.2180(2) 0.6996(3) 0.0949(19) Uani 1 1 d . . .
O11 O -0.1305(4) -0.0427(2) 0.5430(3) 0.0821(16) Uani 1 1 d . . .
O12 O -0.2621(4) -0.0833(2) 0.4756(4) 0.106(2) Uani 1 1 d . . .
C1 C -0.1732(7) 0.1049(4) 0.5194(5) 0.087(3) Uani 1 1 d . . .
C2 C -0.1215(7) 0.1527(3) 0.5487(5) 0.079(2) Uani 1 1 d . . .
C3 C -0.0242(7) 0.1510(3) 0.5941(5) 0.080(3) Uani 1 1 d . . .
H3 H 0.0090 0.1205 0.6058 0.096 Uiso 1 1 calc R . .
C4 C 0.0232(7) 0.1958(3) 0.6219(5) 0.084(3) Uani 1 1 d . . .
C5 C -0.0284(8) 0.2411(3) 0.6032(6) 0.096(3) Uani 1 1 d . . .
H5 H 0.0025 0.2711 0.6221 0.116 Uiso 1 1 calc R . .
C6 C -0.1225(8) 0.2415(4) 0.5581(6) 0.106(3) Uani 1 1 d . . .
H6 H -0.1557 0.2718 0.5450 0.127 Uiso 1 1 calc R . .
C7 C -0.1701(7) 0.1970(4) 0.5310(5) 0.095(3) Uani 1 1 d . . .
H7 H -0.2356 0.1975 0.5006 0.114 Uiso 1 1 calc R . .
C8 C 0.1269(8) 0.1942(4) 0.6728(5) 0.086(3) Uani 1 1 d . . .
C9 C 0.4228(7) 0.1004(3) 0.8332(5) 0.079(3) Uani 1 1 d . . .
C10 C 0.4686(6) 0.0512(3) 0.8639(5) 0.075(2) Uani 1 1 d . . .
C11 C 0.4225(6) 0.0060(3) 0.8374(4) 0.069(2) Uani 1 1 d . . .
H11 H 0.3618 0.0060 0.8007 0.083 Uiso 1 1 calc R . .
C12 C 0.4664(7) -0.0391(3) 0.8655(5) 0.076(2) Uani 1 1 d . . .
C13 C 0.5564(7) -0.0392(3) 0.9220(5) 0.087(3) Uani 1 1 d . . .
H13 H 0.5854 -0.0694 0.9418 0.104 Uiso 1 1 calc R . .
C14 C 0.6016(7) 0.0053(4) 0.9482(5) 0.091(3) Uani 1 1 d . . .
H14 H 0.6618 0.0056 0.9855 0.110 Uiso 1 1 calc R . .
C15 C 0.5572(7) 0.0500(4) 0.9189(5) 0.091(3) Uani 1 1 d . . .
H15 H 0.5883 0.0801 0.9370 0.110 Uiso 1 1 calc R . .
C16 C 0.4161(7) -0.0871(3) 0.8380(6) 0.083(3) Uani 1 1 d . . .
C17 C 0.1165(7) -0.1781(3) 0.6748(5) 0.083(3) Uani 1 1 d . . .
C18 C 0.0175(7) -0.1775(3) 0.6216(5) 0.080(3) Uani 1 1 d . . .
C19 C -0.0309(6) -0.1331(3) 0.5949(5) 0.077(2) Uani 1 1 d . . .
H19 H 0.0021 -0.1029 0.6099 0.093 Uiso 1 1 calc R . .
C20 C -0.1266(6) -0.1321(3) 0.5467(5) 0.073(2) Uani 1 1 d . . .
C21 C -0.1741(7) -0.1764(4) 0.5225(5) 0.094(3) Uani 1 1 d . . .
H21 H -0.2383 -0.1766 0.4901 0.113 Uiso 1 1 calc R . .
C22 C -0.1251(8) -0.2209(3) 0.5470(6) 0.103(3) Uani 1 1 d . . .
H22 H -0.1566 -0.2510 0.5295 0.124 Uiso 1 1 calc R . .
C23 C -0.0316(8) -0.2221(4) 0.5963(5) 0.096(3) Uani 1 1 d . . .
H23 H -0.0012 -0.2527 0.6127 0.116 Uiso 1 1 calc R . .
C24 C -0.1760(7) -0.0839(4) 0.5197(5) 0.080(3) Uani 1 1 d . . .
C25 C -0.3519(7) 0.0127(4) 0.5451(6) 0.123(4) Uani 1 1 d D . .
H25A H -0.4018 0.0373 0.5210 0.147 Uiso 1 1 calc R . .
H25B H -0.3852 -0.0197 0.5408 0.147 Uiso 1 1 calc R . .
C26 C -0.3178(11) 0.0253(8) 0.6260(8) 0.297(13) Uani 1 1 d D . .
H26A H -0.2988 0.0604 0.6291 0.357 Uiso 1 1 calc R . .
H26B H -0.2565 0.0062 0.6460 0.357 Uiso 1 1 calc R . .
C27 C -0.3880(14) 0.0172(8) 0.6789(9) 0.291(10) Uani 1 1 d D . .
H27A H -0.3911 -0.0183 0.6898 0.349 Uiso 1 1 calc R . .
H27B H -0.3610 0.0344 0.7267 0.349 Uiso 1 1 calc R . .
C28 C -0.4886(13) 0.0353(9) 0.6469(10) 0.351(15) Uani 1 1 d D . .
H28A H -0.5113 0.0556 0.6838 0.527 Uiso 1 1 calc R . .
H28B H -0.5338 0.0074 0.6330 0.527 Uiso 1 1 calc R . .
H28C H -0.4880 0.0550 0.6024 0.527 Uiso 1 1 calc R . .
C29 C -0.2222(7) 0.0099(3) 0.3710(5) 0.109(3) Uani 1 1 d D . .
H29A H -0.2776 -0.0098 0.3411 0.130 Uiso 1 1 calc R . .
H29B H -0.2297 0.0439 0.3517 0.130 Uiso 1 1 calc R . .
C30 C -0.1250(7) -0.0107(4) 0.3595(6) 0.118(3) Uani 1 1 d D . .
H30A H -0.1201 -0.0457 0.3746 0.142 Uiso 1 1 calc R . .
H30B H -0.0694 0.0071 0.3924 0.142 Uiso 1 1 calc R . .
C31 C -0.1138(9) -0.0067(4) 0.2779(6) 0.136(4) Uani 1 1 d D . .
H31A H -0.1683 -0.0255 0.2453 0.163 Uiso 1 1 calc R . .
H31B H -0.1215 0.0281 0.2622 0.163 Uiso 1 1 calc R . .
C32 C -0.0163(11) -0.0253(6) 0.2657(8) 0.269(9) Uani 1 1 d D . .
H32A H 0.0295 -0.0309 0.3142 0.404 Uiso 1 1 calc R . .
H32B H 0.0123 -0.0009 0.2373 0.404 Uiso 1 1 calc R . .
H32C H -0.0270 -0.0562 0.2377 0.404 Uiso 1 1 calc R . .
C33 C 0.2558(8) 0.1909(3) 0.8690(6) 0.119(3) Uani 1 1 d D . .
H33A H 0.3128 0.2006 0.9097 0.142 Uiso 1 1 calc R . .
H33B H 0.2073 0.2183 0.8602 0.142 Uiso 1 1 calc R . .
C34 C 0.2068(15) 0.1442(5) 0.8909(9) 0.280(11) Uani 1 1 d D . .
H34A H 0.1549 0.1328 0.8478 0.336 Uiso 1 1 calc R . .
H34B H 0.2574 0.1179 0.9038 0.336 Uiso 1 1 calc R . .
C35 C 0.1601(17) 0.1536(6) 0.9573(11) 0.350(14) Uani 1 1 d D . .
H35A H 0.1056 0.1779 0.9445 0.420 Uiso 1 1 calc R . .
H35B H 0.2104 0.1657 1.0009 0.420 Uiso 1 1 calc R . .
C36 C 0.1192(17) 0.1022(8) 0.9743(13) 0.47(2) Uani 1 1 d D . .
H36A H 0.0473 0.1045 0.9705 0.704 Uiso 1 1 calc R . .
H36B H 0.1523 0.0919 1.0249 0.704 Uiso 1 1 calc R . .
H36C H 0.1323 0.0781 0.9381 0.704 Uiso 1 1 calc R . .
C37 C 0.4020(9) 0.1946(4) 0.6904(7) 0.155(5) Uani 1 1 d D . .
H37A H 0.3587 0.2142 0.6506 0.186 Uiso 1 1 calc R . .
H37B H 0.4516 0.2179 0.7187 0.186 Uiso 1 1 calc R . .
C38 C 0.4610(18) 0.1615(6) 0.6495(15) 0.28(2) Uani 0.50 1 d PD . .
H38A H 0.4193 0.1513 0.6006 0.336 Uiso 0.50 1 calc PR . .
H38B H 0.4837 0.1317 0.6793 0.336 Uiso 0.50 1 calc PR . .
C39 C 0.5517(12) 0.1919(8) 0.6380(13) 0.46(2) Uani 1 1 d D . .
H39A H 0.5867 0.2070 0.6858 0.548 Uiso 1 1 calc R . .
H39B H 0.5992 0.1705 0.6197 0.548 Uiso 1 1 calc R . .
C40 C 0.5124(13) 0.2313(7) 0.5812(10) 0.355(14) Uani 1 1 d D . .
H40A H 0.4768 0.2159 0.5345 0.532 Uiso 1 1 calc R . .
H40B H 0.5679 0.2507 0.5717 0.532 Uiso 1 1 calc R . .
H40C H 0.4668 0.2527 0.6004 0.532 Uiso 1 1 calc R . .
C41 C 0.2409(8) -0.1748(3) 0.8725(6) 0.129(4) Uani 1 1 d D . .
H41A H 0.1857 -0.1989 0.8618 0.155 Uiso 1 1 calc R . .
H41B H 0.2951 -0.1888 0.9118 0.155 Uiso 1 1 calc R . .
C42 C 0.2042(14) -0.1264(4) 0.9008(9) 0.239(10) Uani 1 1 d D . .
H42A H 0.2640 -0.1077 0.9260 0.287 Uiso 1 1 calc R . .
H42B H 0.1717 -0.1072 0.8562 0.287 Uiso 1 1 calc R . .
C43 C 0.135(2) -0.1267(7) 0.9521(18) 0.64(4) Uani 1 1 d D . .
H43A H 0.1671 -0.1419 1.0007 0.774 Uiso 1 1 calc R . .
H43B H 0.0736 -0.1449 0.9300 0.774 Uiso 1 1 calc R . .
C44 C 0.1127(15) -0.0698(7) 0.9620(13) 0.387(15) Uani 1 1 d D . .
H44A H 0.1164 -0.0520 0.9164 0.580 Uiso 1 1 calc R . .
H44B H 0.1618 -0.0564 1.0043 0.580 Uiso 1 1 calc R . .
H44C H 0.0459 -0.0662 0.9713 0.580 Uiso 1 1 calc R . .
C45 C 0.3820(7) -0.1835(3) 0.6969(6) 0.120(4) Uani 1 1 d D . .
H45A H 0.4230 -0.2118 0.7194 0.144 Uiso 1 1 calc R . .
H45B H 0.3361 -0.1955 0.6510 0.144 Uiso 1 1 calc R . .
C46 C 0.4515(7) -0.1461(4) 0.6732(6) 0.133(4) Uani 1 1 d D . .
H46A H 0.5000 -0.1342 0.7180 0.159 Uiso 1 1 calc R . .
H46B H 0.4122 -0.1176 0.6496 0.159 Uiso 1 1 calc R . .
C47 C 0.5085(10) -0.1686(4) 0.6175(7) 0.181(6) Uani 1 1 d D . .
H47A H 0.5490 -0.1967 0.6414 0.217 Uiso 1 1 calc R . .
H47B H 0.4602 -0.1810 0.5730 0.217 Uiso 1 1 calc R . .
C48 C 0.5760(11) -0.1307(5) 0.5933(8) 0.261(9) Uani 1 1 d D . .
H48A H 0.5354 -0.1046 0.5649 0.392 Uiso 1 1 calc R . .
H48B H 0.6155 -0.1466 0.5619 0.392 Uiso 1 1 calc R . .
H48C H 0.6205 -0.1166 0.6376 0.392 Uiso 1 1 calc R . .
C50 C 0.7240(5) 0.1703(7) 0.8427(3) 0.195(7) Uani 1 1 d G . .
H50 H 0.6726 0.1779 0.8676 0.234 Uiso 1 1 calc R . .
C51 C 0.7846(10) 0.2084(4) 0.8245(5) 0.300(12) Uani 1 1 d G . .
H51 H 0.7738 0.2414 0.8372 0.360 Uiso 1 1 calc R . .
C52 C 0.8613(9) 0.1971(5) 0.7872(4) 0.295(12) Uani 1 1 d G . .
H52 H 0.9019 0.2226 0.7751 0.354 Uiso 1 1 calc R . .
C53 C 0.8775(4) 0.1477(7) 0.7682(4) 0.216(8) Uani 1 1 d G . .
H53 H 0.9288 0.1402 0.7433 0.259 Uiso 1 1 calc R . .
C54 C 0.8168(9) 0.1097(4) 0.7864(5) 0.253(10) Uani 1 1 d G . .
H54 H 0.8276 0.0766 0.7737 0.304 Uiso 1 1 calc R . .
C55 C 0.7401(8) 0.1210(5) 0.8237(4) 0.204(7) Uani 1 1 d G . .
H55 H 0.6995 0.0955 0.8359 0.244 Uiso 1 1 calc R . .
C56 C 0.1283(5) 0.1123(7) 0.2363(3) 0.208(8) Uani 1 1 d G . .
H56 H 0.0745 0.1044 0.2586 0.250 Uiso 1 1 calc R . .
C57 C 0.1553(7) 0.1621(5) 0.2296(5) 0.259(11) Uani 1 1 d G . .
H57 H 0.1197 0.1875 0.2475 0.310 Uiso 1 1 calc R . .
C58 C 0.2356(10) 0.1739(4) 0.1963(5) 0.243(9) Uani 1 1 d G . .
H58 H 0.2537 0.2072 0.1919 0.292 Uiso 1 1 calc R . .
C59 C 0.2889(6) 0.1359(7) 0.1697(3) 0.205(8) Uani 1 1 d G . .
H59 H 0.3426 0.1438 0.1474 0.246 Uiso 1 1 calc R . .
C60 C 0.2618(8) 0.0861(5) 0.1763(4) 0.222(8) Uani 1 1 d G . .
H60 H 0.2975 0.0607 0.1585 0.267 Uiso 1 1 calc R . .
C61 C 0.1815(10) 0.0743(4) 0.2096(5) 0.238(9) Uani 1 1 d G . .
H61 H 0.1634 0.0410 0.2141 0.286 Uiso 1 1 calc R . .

loop_
_atom_site_aniso_label
_atom_site_aniso_U_11
_atom_site_aniso_U_22
_atom_site_aniso_U_33
_atom_site_aniso_U_23
_atom_site_aniso_U_13
_atom_site_aniso_U_12
Sn1 0.0655(4) 0.0932(5) 0.0887(5) -0.0030(3) 0.0048(3) 0.0054(3)
Sn2 0.0845(5) 0.0623(4) 0.1075(6) -0.0063(3) 0.0139(4) -0.0054(3)
Sn3 0.0799(5) 0.0613(4) 0.1031(6) 0.0066(3) 0.0148(4) 0.0031(3)
O1 0.068(4) 0.082(4) 0.100(5) -0.001(3) 0.012(3) 0.003(3)
O2 0.089(5) 0.111(5) 0.121(6) -0.005(4) -0.001(4) 0.017(4)
O3 0.090(4) 0.059(4) 0.111(5) -0.003(3) 0.002(4) -0.003(3)
O4 0.100(5) 0.069(4) 0.130(6) -0.007(4) 0.016(4) -0.002(3)
O5 0.088(4) 0.062(3) 0.111(5) -0.005(3) 0.001(4) -0.004(3)
O6 0.093(4) 0.073(4) 0.129(6) -0.017(4) 0.008(4) -0.019(3)
O7 0.071(4) 0.059(3) 0.119(5) 0.004(3) 0.000(4) -0.002(3)
O8 0.097(4) 0.075(4) 0.107(5) 0.015(3) 0.003(4) 0.012(3)
O9 0.074(4) 0.073(4) 0.114(5) 0.012(3) 0.005(3) 0.004(3)
O10 0.087(4) 0.068(4) 0.125(5) 0.013(3) 0.013(4) 0.010(3)
O11 0.073(4) 0.081(4) 0.087(4) 0.004(3) 0.007(3) 0.006(3)
O12 0.073(4) 0.118(5) 0.117(6) -0.004(4) -0.001(4) -0.001(4)
C1 0.080(7) 0.095(8) 0.081(8) -0.004(6) 0.008(6) 0.012(6)
C2 0.076(7) 0.087(7) 0.076(7) -0.004(5) 0.019(6) 0.003(6)
C3 0.088(7) 0.076(6) 0.076(7) 0.007(5) 0.019(6) 0.010(5)
C4 0.090(7) 0.074(6) 0.093(8) -0.002(5) 0.028(6) -0.004(6)
C5 0.107(8) 0.062(6) 0.122(9) 0.001(5) 0.030(7) 0.015(6)
C6 0.103(8) 0.083(8) 0.129(10) 0.015(6) 0.019(7) 0.037(6)
C7 0.101(8) 0.092(7) 0.089(8) 0.008(6) 0.014(6) 0.026(7)
C8 0.102(8) 0.075(7) 0.086(8) -0.009(6) 0.030(6) 0.009(6)
C9 0.070(7) 0.077(7) 0.085(8) 0.002(5) 0.006(6) -0.010(5)
C10 0.067(6) 0.080(6) 0.078(7) -0.002(5) 0.015(5) -0.010(5)
C11 0.061(5) 0.070(5) 0.078(6) -0.002(5) 0.016(4) 0.000(5)
C12 0.075(7) 0.075(6) 0.078(7) 0.002(5) 0.017(5) -0.002(5)
C13 0.068(7) 0.091(7) 0.099(8) -0.006(6) 0.013(6) 0.004(5)
C14 0.070(6) 0.101(8) 0.099(8) -0.004(6) 0.011(5) 0.007(6)
C15 0.070(7) 0.096(7) 0.101(8) -0.009(6) 0.004(6) -0.017(5)
C16 0.079(7) 0.072(6) 0.099(8) 0.004(6) 0.024(6) 0.003(6)
C17 0.076(7) 0.071(7) 0.099(8) 0.009(6) 0.012(6) -0.004(6)
C18 0.087(7) 0.061(6) 0.095(8) 0.001(5) 0.027(6) 0.001(6)
C19 0.072(6) 0.085(7) 0.081(7) -0.011(5) 0.029(5) -0.012(5)
C20 0.061(6) 0.084(7) 0.073(7) -0.005(5) 0.016(5) -0.009(5)
C21 0.081(7) 0.100(8) 0.099(8) -0.013(6) 0.017(6) -0.009(6)
C22 0.120(9) 0.067(7) 0.123(10) -0.021(6) 0.030(7) -0.021(6)
C23 0.098(8) 0.090(8) 0.097(8) -0.018(6) 0.012(6) 0.009(6)
C24 0.075(7) 0.087(7) 0.082(8) -0.005(6) 0.026(6) -0.006(6)
C25 0.070(7) 0.146(9) 0.153(11) -0.021(7) 0.028(7) 0.004(6)
C26 0.201(17) 0.58(4) 0.154(16) -0.121(19) 0.120(14) -0.115(19)
C27 0.23(2) 0.42(3) 0.23(2) 0.00(2) 0.05(2) 0.00(2)
C28 0.22(2) 0.65(4) 0.18(2) -0.08(2) 0.025(17) 0.09(3)
C29 0.092(7) 0.131(8) 0.097(8) 0.009(6) 0.011(6) 0.015(6)
C30 0.106(9) 0.138(9) 0.106(10) 0.009(7) 0.014(7) -0.002(7)
C31 0.135(11) 0.150(10) 0.131(12) 0.012(8) 0.050(9) 0.010(8)
C32 0.27(2) 0.39(3) 0.176(16) 0.066(15) 0.110(16) 0.083(19)
C33 0.158(10) 0.092(7) 0.112(9) 0.011(6) 0.044(7) 0.003(7)
C34 0.42(3) 0.29(2) 0.20(2) 0.017(16) 0.21(2) 0.02(2)
C35 0.33(3) 0.36(3) 0.36(3) 0.10(2) 0.08(3) -0.14(2)
C36 0.41(3) 0.59(5) 0.38(4) 0.09(3) 0.04(3) -0.28(4)
C37 0.225(14) 0.083(7) 0.184(12) 0.040(7) 0.102(11) 0.020(8)
C38 0.20(3) 0.086(19) 0.49(6) -0.11(3) -0.07(4) 0.039(19)
C39 0.48(4) 0.27(3) 0.47(4) 0.18(3) -0.21(3) -0.09(3)
C40 0.32(3) 0.47(4) 0.31(3) -0.19(3) 0.15(2) -0.02(3)
C41 0.171(10) 0.095(7) 0.127(10) -0.012(6) 0.043(8) -0.026(7)
C42 0.35(3) 0.182(16) 0.245(18) -0.085(13) 0.204(18) -0.120(16)
C43 0.34(4) 0.49(6) 1.17(11) -0.52(7) 0.30(5) -0.11(4)
C44 0.29(3) 0.41(4) 0.42(4) -0.12(3) 0.02(2) -0.02(3)
C45 0.125(8) 0.088(7) 0.166(11) 0.001(6) 0.073(8) -0.002(6)
C46 0.123(9) 0.143(10) 0.133(11) 0.015(8) 0.031(8) -0.031(8)
C47 0.199(14) 0.216(15) 0.174(14) -0.028(10) 0.139(12) -0.063(11)
C48 0.271(19) 0.32(2) 0.242(19) -0.080(16) 0.160(16) -0.121(17)
C50 0.177(15) 0.210(17) 0.199(17) -0.009(14) 0.045(12) 0.013(14)
C51 0.40(3) 0.201(19) 0.37(3) 0.010(18) 0.24(3) -0.01(2)
C52 0.27(2) 0.36(3) 0.33(3) -0.02(2) 0.23(2) -0.03(2)
C53 0.205(18) 0.30(2) 0.172(15) -0.035(15) 0.107(13) -0.013(17)
C54 0.173(17) 0.31(2) 0.30(2) -0.086(18) 0.104(16) -0.081(16)
C55 0.172(16) 0.28(2) 0.179(16) -0.046(14) 0.076(12) -0.050(14)
C56 0.189(16) 0.30(2) 0.159(14) -0.006(15) 0.096(12) -0.025(17)
C57 0.182(19) 0.39(4) 0.23(2) -0.028(18) 0.107(15) -0.022(18)
C58 0.23(2) 0.26(2) 0.26(2) -0.025(16) 0.094(18) 0.001(17)
C59 0.140(13) 0.25(2) 0.230(18) -0.017(15) 0.043(12) 0.040(14)
C60 0.181(17) 0.28(2) 0.24(2) 0.015(15) 0.123(14) 0.048(15)
C61 0.21(2) 0.26(2) 0.28(2) 0.007(16) 0.135(16) 0.045(16)

loop_
_atom_type_symbol
_atom_type_description
_atom_type_scat_dispersion_real
_atom_type_scat_dispersion_imag
_atom_type_scat_source
Sn Sn -0.6537 1.4246 'International Tables Vol C Tables 4.2.6.8 and 6.1.1.4'
O O 0.0106 0.0060 'International Tables Vol C Tables 4.2.6.8 and 6.1.1.4'
C C 0.0033 0.0016 'International Tables Vol C Tables 4.2.6.8 and 6.1.1.4'
H H 0.0000 0.0000 'International Tables Vol C Tables 4.2.6.8 and 6.1.1.4'

loop_
_geom_angle_atom_site_label_1
_geom_angle_atom_site_label_2
_geom_angle_atom_site_label_3
_geom_angle
_geom_angle_site_symmetry_1
_geom_angle_site_symmetry_3
_geom_angle_publ_flag
O1 Sn1 O11 84.1(2) . . ?
O1 Sn1 C25 105.1(3) . . ?
O11 Sn1 C25 105.7(3) . . ?
O1 Sn1 C29 105.2(3) . . ?
O11 Sn1 C29 106.4(3) . . ?
C25 Sn1 C29 137.5(4) . . ?
O1 Sn1 O12 140.0(2) . . ?
O11 Sn1 O12 55.94(19) . . ?
C25 Sn1 O12 87.3(3) . . ?
C29 Sn1 O12 88.2(3) . . ?
O1 Sn1 C24 112.3(3) . . ?
O11 Sn1 C24 28.2(2) . . ?
C25 Sn1 C24 97.6(3) . . ?
C29 Sn1 C24 97.7(3) . . ?
O12 Sn1 C24 27.8(2) . . ?
C33 Sn2 O5 100.6(3) . . ?
C33 Sn2 O3 101.9(3) . . ?
O5 Sn2 O3 85.1(2) . . ?
C33 Sn2 C37 149.4(4) . . ?
O5 Sn2 C37 99.7(3) . . ?
O3 Sn2 C37 102.4(4) . . ?
C33 Sn2 O6 86.0(3) . . ?
O5 Sn2 O6 55.47(19) . . ?
O3 Sn2 O6 140.6(2) . . ?
C37 Sn2 O6 87.0(3) . . ?
C33 Sn2 O4 88.5(3) . . ?
O5 Sn2 O4 140.8(2) . . ?
O3 Sn2 O4 55.67(19) . . ?
C37 Sn2 O4 90.0(3) . . ?
O6 Sn2 O4 163.68(19) . . ?
C33 Sn2 C9 92.5(3) . . ?
O5 Sn2 C9 28.5(2) . . ?
O3 Sn2 C9 113.6(3) . . ?
C37 Sn2 C9 94.6(3) . . ?
O6 Sn2 C9 27.01(19) . . ?
O4 Sn2 C9 169.1(2) . . ?
C45 Sn3 O7 101.5(3) . . ?
C45 Sn3 O9 101.7(3) . . ?
O7 Sn3 O9 85.4(2) . . ?
C45 Sn3 C41 150.2(4) . . ?
O7 Sn3 C41 99.6(3) . . ?
O9 Sn3 C41 100.8(3) . . ?
C45 Sn3 O10 87.7(3) . . ?
O7 Sn3 O10 140.7(2) . . ?
O9 Sn3 O10 55.34(19) . . ?
C41 Sn3 O10 89.3(3) . . ?
C45 Sn3 O8 89.2(3) . . ?
O7 Sn3 O8 55.29(18) . . ?
O9 Sn3 O8 140.6(2) . . ?
C41 Sn3 O8 85.6(3) . . ?
O10 Sn3 O8 163.95(18) . . ?
C1 O1 Sn1 102.1(5) . . ?
C8 O3 Sn2 100.2(6) . . ?
C8 O4 Sn2 83.3(6) . . ?
C9 O5 Sn2 99.0(5) . . ?
C9 O6 Sn2 82.3(5) . . ?
C16 O7 Sn3 101.3(5) . . ?
C16 O8 Sn3 83.0(5) . . ?
C17 O9 Sn3 100.8(5) . . ?
C17 O10 Sn3 83.7(5) . . ?
C24 O11 Sn1 101.3(5) . . ?
C24 O12 Sn1 82.4(5) . . ?
O2 C1 O1 120.6(9) . . ?
O2 C1 C2 120.3(9) . . ?
O1 C1 C2 119.1(9) . . ?
C7 C2 C3 120.9(9) . . ?
C7 C2 C1 119.9(9) . . ?
C3 C2 C1 119.2(9) . . ?
C2 C3 C4 118.9(8) . . ?
C3 C4 C5 119.3(9) . . ?
C3 C4 C8 119.3(9) . . ?
C5 C4 C8 121.3(9) . . ?
C6 C5 C4 120.3(9) . . ?
C5 C6 C7 120.4(9) . . ?
C2 C7 C6 120.1(9) . . ?
O4 C8 O3 120.8(9) . . ?
O4 C8 C4 119.9(9) . . ?
O3 C8 C4 119.3(9) . . ?
O6 C9 O5 123.0(8) . . ?
O6 C9 C10 121.3(8) . . ?
O5 C9 C10 115.7(8) . . ?
O6 C9 Sn2 70.7(5) . . ?
O5 C9 Sn2 52.5(4) . . ?
C10 C9 Sn2 167.6(7) . . ?
C15 C10 C11 118.7(8) . . ?
C15 C10 C9 120.4(8) . . ?
C11 C10 C9 121.0(8) . . ?
C12 C11 C10 120.3(8) . . ?
C11 C12 C13 119.9(8) . . ?
C11 C12 C16 120.1(8) . . ?
C13 C12 C16 119.9(8) . . ?
C14 C13 C12 119.7(8) . . ?
C13 C14 C15 119.6(9) . . ?
C10 C15 C14 121.8(8) . . ?
O8 C16 O7 120.3(8) . . ?
O8 C16 C12 122.2(9) . . ?
O7 C16 C12 117.4(8) . . ?
O10 C17 O9 120.2(9) . . ?
O10 C17 C18 120.9(8) . . ?
O9 C17 C18 119.0(8) . . ?
C19 C18 C23 117.8(9) . . ?
C19 C18 C17 121.8(9) . . ?
C23 C18 C17 120.4(9) . . ?
C18 C19 C20 122.2(8) . . ?
C21 C20 C19 119.2(8) . . ?
C21 C20 C24 120.2(9) . . ?
C19 C20 C24 120.7(8) . . ?
C20 C21 C22 118.9(9) . . ?
C23 C22 C21 122.2(9) . . ?
C22 C23 C18 119.6(9) . . ?
O12 C24 O11 120.3(9) . . ?
O12 C24 C20 120.3(8) . . ?
O11 C24 C20 119.4(9) . . ?
O12 C24 Sn1 69.8(5) . . ?
O11 C24 Sn1 50.5(4) . . ?
C20 C24 Sn1 169.9(7) . . ?
C26 C25 Sn1 114.3(8) . . ?
C25 C26 C27 119.7(11) . . ?
C28 C27 C26 111.9(12) . . ?
C30 C29 Sn1 114.3(6) . . ?
C29 C30 C31 113.4(8) . . ?
C32 C31 C30 114.3(9) . . ?
C34 C33 Sn2 108.0(7) . . ?
C35 C34 C33 111.2(11) . . ?
C34 C35 C36 104.2(12) . . ?
C38 C37 Sn2 130.1(9) . . ?
C37 C38 C39 106.8(12) . . ?
C40 C39 C38 107.2(13) . . ?
C42 C41 Sn3 110.5(7) . . ?
C43 C42 C41 121.1(11) . . ?
C42 C43 C44 103.7(12) . . ?
C46 C45 Sn3 119.3(6) . . ?
C45 C46 C47 111.7(8) . . ?
C48 C47 C46 111.1(9) . . ?
C51 C50 C55 120.0 . . ?
C50 C51 C52 120.0 . . ?
C53 C52 C51 120.0 . . ?
C52 C53 C54 120.0 . . ?
C55 C54 C53 120.0 . . ?
C54 C55 C50 120.0 . . ?
C61 C56 C57 120.0 . . ?
C58 C57 C56 120.0 . . ?
C59 C58 C57 120.0 . . ?
C58 C59 C60 120.0 . . ?
C61 C60 C59 120.0 . . ?
C60 C61 C56 120.0 . . ?

loop_
_geom_bond_atom_site_label_1
_geom_bond_atom_site_label_2
_geom_bond_distance
_geom_bond_site_symmetry_2
_geom_bond_publ_flag
Sn1 O1 2.095(5) . ?
Sn1 O11 2.097(5) . ?
Sn1 C25 2.101(10) . ?
Sn1 C29 2.107(9) . ?
Sn1 O12 2.522(6) . ?
Sn1 C24 2.664(9) . ?
Sn2 C33 2.117(9) . ?
Sn2 O5 2.128(5) . ?
Sn2 O3 2.137(5) . ?
Sn2 C37 2.172(10) . ?
Sn2 O6 2.523(6) . ?
Sn2 O4 2.525(6) . ?
Sn2 C9 2.650(9) . ?
Sn3 C45 2.068(8) . ?
Sn3 O7 2.120(5) . ?
Sn3 O9 2.121(5) . ?
Sn3 C41 2.124(10) . ?
Sn3 O10 2.515(6) . ?
Sn3 O8 2.530(6) . ?
O1 C1 1.302(9) . ?
O2 C1 1.250(9) . ?
O3 C8 1.287(9) . ?
O4 C8 1.248(9) . ?
O5 C9 1.280(8) . ?
O6 C9 1.214(9) . ?
O7 C16 1.278(9) . ?
O8 C16 1.244(9) . ?
O9 C17 1.283(9) . ?
O10 C17 1.233(9) . ?
O11 C24 1.282(9) . ?
O12 C24 1.252(9) . ?
C1 C2 1.492(11) . ?
C2 C7 1.352(11) . ?
C2 C3 1.383(10) . ?
C3 C4 1.393(10) . ?
C4 C5 1.398(10) . ?
C4 C8 1.492(11) . ?
C5 C6 1.346(10) . ?
C6 C7 1.386(11) . ?
C9 C10 1.504(10) . ?
C10 C15 1.370(10) . ?
C10 C11 1.391(9) . ?
C11 C12 1.384(10) . ?
C12 C13 1.399(10) . ?
C12 C16 1.482(11) . ?
C13 C14 1.370(10) . ?
C14 C15 1.384(10) . ?
C17 C18 1.459(11) . ?
C18 C19 1.386(10) . ?
C18 C23 1.387(10) . ?
C19 C20 1.387(10) . ?
C20 C21 1.368(10) . ?
C20 C24 1.479(11) . ?
C21 C22 1.381(11) . ?
C22 C23 1.372(11) . ?
C25 C26 1.462(9) . ?
C26 C27 1.505(9) . ?
C27 C28 1.436(9) . ?
C29 C30 1.481(8) . ?
C30 C31 1.514(8) . ?
C31 C32 1.471(8) . ?
C33 C34 1.506(9) . ?
C34 C35 1.494(9) . ?
C35 C36 1.534(10) . ?
C37 C38 1.491(10) . ?
C38 C39 1.524(10) . ?
C39 C40 1.477(10) . ?
C41 C42 1.512(8) . ?
C42 C43 1.451(10) . ?
C43 C44 1.567(10) . ?
C45 C46 1.496(7) . ?
C46 C47 1.519(8) . ?
C47 C48 1.491(8) . ?
C50 C51 1.3900 . ?
C50 C55 1.3900 . ?
C51 C52 1.3900 . ?
C52 C53 1.3900 . ?
C53 C54 1.3900 . ?
C54 C55 1.3900 . ?
C56 C61 1.3900 . ?
C56 C57 1.3901 . ?
C57 C58 1.3900 . ?
C58 C59 1.3899 . ?
C59 C60 1.3900 . ?
C60 C61 1.3900 . ?

loop_
_geom_torsion_atom_site_label_1
_geom_torsion_atom_site_label_2
_geom_torsion_atom_site_label_3
_geom_torsion_atom_site_label_4
_geom_torsion
_geom_torsion_site_symmetry_1
_geom_torsion_site_symmetry_2
_geom_torsion_site_symmetry_3
_geom_torsion_site_symmetry_4
_geom_torsion_publ_flag
O11 Sn1 O1 C1 -176.5(5) . . . . ?
C25 Sn1 O1 C1 -71.8(6) . . . . ?
C29 Sn1 O1 C1 78.0(6) . . . . ?
O12 Sn1 O1 C1 -176.1(5) . . . . ?
C24 Sn1 O1 C1 -176.8(5) . . . . ?
C33 Sn2 O3 C8 78.9(6) . . . . ?
O5 Sn2 O3 C8 178.8(5) . . . . ?
C37 Sn2 O3 C8 -82.4(6) . . . . ?
O6 Sn2 O3 C8 177.1(5) . . . . ?
O4 Sn2 O3 C8 -1.0(5) . . . . ?
C9 Sn2 O3 C8 177.0(5) . . . . ?
C33 Sn2 O4 C8 -104.5(6) . . . . ?
O5 Sn2 O4 C8 0.5(7) . . . . ?
O3 Sn2 O4 C8 1.0(5) . . . . ?
C37 Sn2 O4 C8 106.0(6) . . . . ?
O6 Sn2 O4 C8 -174.7(7) . . . . ?
C9 Sn2 O4 C8 -9.0(15) . . . . ?
C33 Sn2 O5 C9 -75.4(6) . . . . ?
O3 Sn2 O5 C9 -176.6(6) . . . . ?
C37 Sn2 O5 C9 81.6(6) . . . . ?
O6 Sn2 O5 C9 2.1(5) . . . . ?
O4 Sn2 O5 C9 -176.2(5) . . . . ?
C33 Sn2 O6 C9 103.6(6) . . . . ?
O5 Sn2 O6 C9 -2.2(5) . . . . ?
O3 Sn2 O6 C9 -0.3(7) . . . . ?
C37 Sn2 O6 C9 -106.2(6) . . . . ?
O4 Sn2 O6 C9 174.1(7) . . . . ?
C45 Sn3 O7 C16 -82.4(6) . . . . ?
O9 Sn3 O7 C16 176.6(6) . . . . ?
C41 Sn3 O7 C16 76.4(6) . . . . ?
O10 Sn3 O7 C16 177.1(5) . . . . ?
O8 Sn3 O7 C16 -1.4(5) . . . . ?
C45 Sn3 O8 C16 106.0(6) . . . . ?
O7 Sn3 O8 C16 1.4(5) . . . . ?
O9 Sn3 O8 C16 -1.7(7) . . . . ?
C41 Sn3 O8 C16 -103.4(6) . . . . ?
O10 Sn3 O8 C16 -175.2(7) . . . . ?
C45 Sn3 O9 C17 78.7(6) . . . . ?
O7 Sn3 O9 C17 179.5(6) . . . . ?
C41 Sn3 O9 C17 -81.6(6) . . . . ?
O10 Sn3 O9 C17 -0.1(5) . . . . ?
O8 Sn3 O9 C17 -177.9(5) . . . . ?
C45 Sn3 O10 C17 -105.9(6) . . . . ?
O7 Sn3 O10 C17 -0.5(7) . . . . ?
O9 Sn3 O10 C17 0.1(5) . . . . ?
C41 Sn3 O10 C17 103.8(6) . . . . ?
O8 Sn3 O10 C17 175.1(7) . . . . ?
O1 Sn1 O11 C24 -179.4(5) . . . . ?
C25 Sn1 O11 C24 76.5(6) . . . . ?
C29 Sn1 O11 C24 -75.3(6) . . . . ?
O12 Sn1 O11 C24 0.9(5) . . . . ?
O1 Sn1 O12 C24 -1.4(7) . . . . ?
O11 Sn1 O12 C24 -0.9(5) . . . . ?
C25 Sn1 O12 C24 -111.9(6) . . . . ?
C29 Sn1 O12 C24 110.4(6) . . . . ?
Sn1 O1 C1 O2 -1.7(10) . . . . ?
Sn1 O1 C1 C2 178.4(7) . . . . ?
O2 C1 C2 C7 3.9(14) . . . . ?
O1 C1 C2 C7 -176.3(8) . . . . ?
O2 C1 C2 C3 -176.3(9) . . . . ?
O1 C1 C2 C3 3.6(13) . . . . ?
C7 C2 C3 C4 0.5(13) . . . . ?
C1 C2 C3 C4 -179.4(8) . . . . ?
C2 C3 C4 C5 -0.2(13) . . . . ?
C2 C3 C4 C8 178.2(8) . . . . ?
C3 C4 C5 C6 -0.8(14) . . . . ?
C8 C4 C5 C6 -179.1(9) . . . . ?
C4 C5 C6 C7 1.4(15) . . . . ?
C3 C2 C7 C6 0.2(14) . . . . ?
C1 C2 C7 C6 180.0(9) . . . . ?
C5 C6 C7 C2 -1.1(15) . . . . ?
Sn2 O4 C8 O3 -1.6(8) . . . . ?
Sn2 O4 C8 C4 176.7(8) . . . . ?
Sn2 O3 C8 O4 1.9(10) . . . . ?
Sn2 O3 C8 C4 -176.4(7) . . . . ?
C3 C4 C8 O4 179.3(8) . . . . ?
C5 C4 C8 O4 -2.4(14) . . . . ?
C3 C4 C8 O3 -2.5(13) . . . . ?
C5 C4 C8 O3 175.8(8) . . . . ?
Sn2 O6 C9 O5 3.7(9) . . . . ?
Sn2 O6 C9 C10 -176.4(8) . . . . ?
Sn2 O5 C9 O6 -4.4(10) . . . . ?
Sn2 O5 C9 C10 175.7(6) . . . . ?
C33 Sn2 C9 O6 -76.1(6) . . . . ?
O5 Sn2 C9 O6 176.1(9) . . . . ?
O3 Sn2 C9 O6 179.8(5) . . . . ?
C37 Sn2 C9 O6 74.2(6) . . . . ?
O4 Sn2 C9 O6 -171.2(10) . . . . ?
C33 Sn2 C9 O5 107.8(6) . . . . ?
O3 Sn2 C9 O5 3.7(6) . . . . ?
C37 Sn2 C9 O5 -102.0(6) . . . . ?
O6 Sn2 C9 O5 -176.1(9) . . . . ?
O4 Sn2 C9 O5 12.7(16) . . . . ?
C33 Sn2 C9 C10 89(3) . . . . ?
O5 Sn2 C9 C10 -18(3) . . . . ?
O3 Sn2 C9 C10 -15(3) . . . . ?
C37 Sn2 C9 C10 -120(3) . . . . ?
O6 Sn2 C9 C10 165(3) . . . . ?
O4 Sn2 C9 C10 -6(4) . . . . ?
O6 C9 C10 C15 1.0(13) . . . . ?
O5 C9 C10 C15 -179.1(8) . . . . ?
Sn2 C9 C10 C15 -163(3) . . . . ?
O6 C9 C10 C11 -179.1(8) . . . . ?
O5 C9 C10 C11 0.9(12) . . . . ?
Sn2 C9 C10 C11 17(3) . . . . ?
C15 C10 C11 C12 -1.0(12) . . . . ?
C9 C10 C11 C12 179.0(7) . . . . ?
C10 C11 C12 C13 1.5(12) . . . . ?
C10 C11 C12 C16 179.0(8) . . . . ?
C11 C12 C13 C14 -1.3(13) . . . . ?
C16 C12 C13 C14 -178.8(8) . . . . ?
C12 C13 C14 C15 0.6(14) . . . . ?
C11 C10 C15 C14 0.3(13) . . . . ?
C9 C10 C15 C14 -179.8(8) . . . . ?
C13 C14 C15 C10 -0.1(14) . . . . ?
Sn3 O8 C16 O7 -2.3(8) . . . . ?
Sn3 O8 C16 C12 179.4(8) . . . . ?
Sn3 O7 C16 O8 2.7(10) . . . . ?
Sn3 O7 C16 C12 -178.8(6) . . . . ?
C11 C12 C16 O8 179.4(8) . . . . ?
C13 C12 C16 O8 -3.2(13) . . . . ?
C11 C12 C16 O7 0.9(12) . . . . ?
C13 C12 C16 O7 178.4(8) . . . . ?
Sn3 O10 C17 O9 -0.1(8) . . . . ?
Sn3 O10 C17 C18 -179.0(8) . . . . ?
Sn3 O9 C17 O10 0.2(10) . . . . ?
Sn3 O9 C17 C18 179.0(7) . . . . ?
O10 C17 C18 C19 178.0(8) . . . . ?
O9 C17 C18 C19 -0.9(13) . . . . ?
O10 C17 C18 C23 -1.8(14) . . . . ?
O9 C17 C18 C23 179.3(8) . . . . ?
C23 C18 C19 C20 2.3(13) . . . . ?
C17 C18 C19 C20 -177.5(8) . . . . ?
C18 C19 C20 C21 -2.1(13) . . . . ?
C18 C19 C20 C24 179.6(8) . . . . ?
C19 C20 C21 C22 0.0(13) . . . . ?
C24 C20 C21 C22 178.4(8) . . . . ?
C20 C21 C22 C23 1.7(15) . . . . ?
C21 C22 C23 C18 -1.5(15) . . . . ?
C19 C18 C23 C22 -0.5(14) . . . . ?
C17 C18 C23 C22 179.3(9) . . . . ?
Sn1 O12 C24 O11 1.4(8) . . . . ?
Sn1 O12 C24 C20 -179.7(8) . . . . ?
Sn1 O11 C24 O12 -1.7(10) . . . . ?
Sn1 O11 C24 C20 179.4(6) . . . . ?
C21 C20 C24 O12 1.1(13) . . . . ?
C19 C20 C24 O12 179.4(8) . . . . ?
C21 C20 C24 O11 179.9(8) . . . . ?
C19 C20 C24 O11 -1.8(13) . . . . ?
C21 C20 C24 Sn1 -177(3) . . . . ?
C19 C20 C24 Sn1 1(4) . . . . ?
O1 Sn1 C24 O12 179.0(5) . . . . ?
O11 Sn1 C24 O12 178.4(9) . . . . ?
C25 Sn1 C24 O12 69.3(6) . . . . ?
C29 Sn1 C24 O12 -71.0(6) . . . . ?
O1 Sn1 C24 O11 0.6(6) . . . . ?
C25 Sn1 C24 O11 -109.2(6) . . . . ?
C29 Sn1 C24 O11 110.6(5) . . . . ?
O12 Sn1 C24 O11 -178.4(9) . . . . ?
O1 Sn1 C24 C20 -2(4) . . . . ?
O11 Sn1 C24 C20 -3(3) . . . . ?
C25 Sn1 C24 C20 -112(4) . . . . ?
C29 Sn1 C24 C20 108(4) . . . . ?
O12 Sn1 C24 C20 179(100) . . . . ?
O1 Sn1 C25 C26 -30.6(12) . . . . ?
O11 Sn1 C25 C26 57.4(11) . . . . ?
C29 Sn1 C25 C26 -164.6(10) . . . . ?
O12 Sn1 C25 C26 110.9(11) . . . . ?
C24 Sn1 C25 C26 85.0(11) . . . . ?
Sn1 C25 C26 C27 -166.4(14) . . . . ?
C25 C26 C27 C28 -46(3) . . . . ?
O1 Sn1 C29 C30 67.4(7) . . . . ?
O11 Sn1 C29 C30 -20.8(8) . . . . ?
C25 Sn1 C29 C30 -158.6(7) . . . . ?
O12 Sn1 C29 C30 -74.4(7) . . . . ?
C24 Sn1 C29 C30 -48.3(8) . . . . ?
Sn1 C29 C30 C31 -175.3(7) . . . . ?
C29 C30 C31 C32 177.9(12) . . . . ?
O5 Sn2 C33 C34 -30.6(11) . . . . ?
O3 Sn2 C33 C34 56.6(11) . . . . ?
C37 Sn2 C33 C34 -161.5(11) . . . . ?
O6 Sn2 C33 C34 -84.4(11) . . . . ?
O4 Sn2 C33 C34 111.0(11) . . . . ?
C9 Sn2 C33 C34 -58.2(11) . . . . ?
Sn2 C33 C34 C35 -174.4(16) . . . . ?
C33 C34 C35 C36 -177.2(17) . . . . ?
C33 Sn2 C37 C38 139.6(17) . . . . ?
O5 Sn2 C37 C38 8.5(18) . . . . ?
O3 Sn2 C37 C38 -78.6(17) . . . . ?
O6 Sn2 C37 C38 62.7(17) . . . . ?
O4 Sn2 C37 C38 -133.3(17) . . . . ?
C9 Sn2 C37 C38 36.8(17) . . . . ?
Sn2 C37 C38 C39 -151.2(12) . . . . ?
C37 C38 C39 C40 -70(2) . . . . ?
C45 Sn3 C41 C42 158.9(9) . . . . ?
O7 Sn3 C41 C42 24.5(10) . . . . ?
O9 Sn3 C41 C42 -62.6(10) . . . . ?
O10 Sn3 C41 C42 -117.1(10) . . . . ?
O8 Sn3 C41 C42 78.2(10) . . . . ?
Sn3 C41 C42 C43 160(2) . . . . ?
C41 C42 C43 C44 -176.5(17) . . . . ?
O7 Sn3 C45 C46 2.9(8) . . . . ?
O9 Sn3 C45 C46 90.5(8) . . . . ?
C41 Sn3 C45 C46 -131.2(9) . . . . ?
O10 Sn3 C45 C46 144.4(8) . . . . ?
O8 Sn3 C45 C46 -51.4(8) . . . . ?
Sn3 C45 C46 C47 -179.6(8) . . . . ?
C45 C46 C47 C48 178.9(11) . . . . ?
C55 C50 C51 C52 0.0 . . . . ?
C50 C51 C52 C53 0.0 . . . . ?
C51 C52 C53 C54 0.0 . . . . ?
C52 C53 C54 C55 0.0 . . . . ?
C53 C54 C55 C50 0.0 . . . . ?
C51 C50 C55 C54 0.0 . . . . ?
C61 C56 C57 C58 0.0 . . . . ?
C56 C57 C58 C59 0.0 . . . . ?
C57 C58 C59 C60 0.0 . . . . ?
C58 C59 C60 C61 0.0 . . . . ?
C59 C60 C61 C56 0.0 . . . . ?
C57 C56 C61 C60 0.0 . . . . ?
